data_9013556
loop_
_publ_author_name
'Luo, Y.'
'Hughes, J. M.'
'Rakovan, J.'
'Pan, Y.'

_publ_section_title
;
 Site preference of U and Th in Cl, F, and Sr apatites
 Locality: synthetic
 Note: ThClAP
;
_journal_name_full 'American Mineralogist'
_journal_page_first 345
_journal_page_last 351
_journal_paper_doi 10.2138/am.2009.3026
_journal_volume 94
_journal_year 2009
_chemical_formula_structural Ca5(PO4)3Cl
_chemical_formula_sum 'Ca4.891 Cl2 O12 P3 Th0.109'
_chemical_name_mineral Apatite-(CaCl)
_space_group_IT_number 176
_symmetry_space_group_name_Hall '-P 6c'
_symmetry_space_group_name_H-M 'P 63/m'
_cell_angle_alpha 90
_cell_angle_beta 90
_cell_angle_gamma 120
_cell_length_a 9.6330
_cell_length_b 9.6330
_cell_length_c 6.7834
_cell_formula_units_Z 2
_cell_volume 545.131
_exptl_crystal_density_diffrn 3.516
_cod_original_formula_sum '(Ca4.891 Th.109) P3 O12 Cl2'
_cod_database_code 9013556

loop_
_symmetry_equiv_pos_as_xyz
x,y,z
-x+y,-x,1/2-z
x-y,x,1/2+z
y,-x+y,-z
-y,x-y,z
x,y,1/2-z
-x,-y,1/2+z
x-y,x,-z
-x+y,-x,z
-y,x-y,1/2-z
y,-x+y,1/2+z
-x,-y,-z

loop_
_atom_site_aniso_label
_atom_site_aniso_U_11
_atom_site_aniso_U_22
_atom_site_aniso_U_33
_atom_site_aniso_U_12
_atom_site_aniso_U_13
_atom_site_aniso_U_23
Ca1 0.01640 0.01640 0.00930 0.00820 0.00000 0.00000
Th1 0.01640 0.01640 0.00930 0.00820 0.00000 0.00000
Ca2 0.01730 0.01750 0.01040 0.00820 0.00000 0.00000
Th2 0.01730 0.01750 0.01040 0.00820 0.00000 0.00000
P 0.01020 0.00860 0.00880 0.00550 0.00000 0.00000
O1 0.02610 0.01790 0.01510 0.01670 0.00000 0.00000
O2 0.01100 0.01350 0.02840 0.00550 0.00000 0.00000
O3 0.04300 0.02230 0.02130 0.02370 -0.01920 -0.01220
Cl 0.02130 0.02130 0.16410 0.01060 0.00000 0.00000

loop_
_atom_site_label
_atom_site_fract_x
_atom_site_fract_y
_atom_site_fract_z
_atom_site_occupancy
_atom_site_U_iso_or_equiv
Ca1 0.66667 0.33333 -0.00277 0.97700 0.01400
Th1 0.66667 0.33333 -0.00277 0.02300 0.01400
Ca2 0.99953 0.25834 0.25000 0.97900 0.01530
Th2 0.99953 0.25834 0.25000 0.02100 0.01530
P 0.40536 0.37319 0.25000 1.00000 0.00890
O1 0.34060 0.49060 0.25000 1.00000 0.01720
O2 0.59130 0.46420 0.25000 1.00000 0.01790
O3 0.35230 0.26510 0.06710 1.00000 0.02560
Cl 0.00000 0.00000 -0.55940 1.00000 0.06890

_cod_duplicate_entry 9013551
